data_7132745
loop_
_publ_author_name
'Hitchings, Thomas J.'
'Scatena, Rebecca'
'Allan, David R.'
'Cairns, Andrew B.'
'Saines, Paul J.'

_publ_section_title
;
 Negative linear compressibility exhibited by the hybrid perovskite
 [(NH<sub>2</sub>)<sub>3</sub>C]Er(HCO<sub>2</sub>)<sub>2</sub>(C<sub>2</sub>O<sub>4</sub>).
;
_journal_issue 24
_journal_name_full 'Chemical communications (Cambridge, England)'
_journal_page_first 3271
_journal_page_last 3274
_journal_paper_doi 10.1039/d3cc06208b
_journal_volume 60
_journal_year 2024
_chemical_formula_moiety 'C4 H2 Er O8, C H6 N3'
_chemical_formula_sum 'C5 H8 Er N3 O8'
_chemical_formula_weight 405.40
_chemical_name_common 'Guanadinium Erbium(III) Formate Oxalate'
_chemical_name_systematic 06_GUA04
_space_group_crystal_system orthorhombic
_space_group_IT_number 54
_space_group_name_Hall '-P 2a 2ac'
_space_group_name_H-M_alt 'P c c a'
_atom_sites_solution_hydrogens mixed
_atom_sites_solution_primary direct
_audit_creation_date 2023-12-15
_audit_creation_method
;
Olex2 1.5
(compiled 2023.08.24 svn.re1ec1418 for OlexSys, GUI svn.r6817)
;
_audit_update_record
;
2023-12-20 deposited with the CCDC.	2024-02-22 downloaded from the CCDC.
;
_cell_angle_alpha 90
_cell_angle_beta 90
_cell_angle_gamma 90
_cell_formula_units_Z 4
_cell_length_a 8.2526(2)
_cell_length_b 6.54270(17)
_cell_length_c 19.313(5)
_cell_measurement_reflns_used 2516
_cell_measurement_temperature 300
_cell_measurement_theta_max 25.461
_cell_measurement_theta_min 2.128
_cell_volume 1042.8(3)
_computing_molecular_graphics 'Olex2 1.5 (Dolomanov et al., 2009)'
_computing_publication_material 'Olex2 1.5 (Dolomanov et al., 2009)'
_computing_structure_refinement 'SHELXL 2013/4 (Sheldrick, 2015)'
_computing_structure_solution 'SHELXS  (Sheldrick, 2008)'
_diffrn_ambient_temperature 300
_diffrn_measured_fraction_theta_full 0.383
_diffrn_measured_fraction_theta_max 0.241
_diffrn_measurement_device_type I19-2
_diffrn_measurement_method Shutterless
_diffrn_radiation_type Synchrotron
_diffrn_radiation_wavelength 0.4859
_diffrn_reflns_av_R_equivalents 0.0334
_diffrn_reflns_av_unetI/netI 0.0219
_diffrn_reflns_Laue_measured_fraction_full 0.383
_diffrn_reflns_Laue_measured_fraction_max 0.241
_diffrn_reflns_limit_h_max 14
_diffrn_reflns_limit_h_min -13
_diffrn_reflns_limit_k_max 9
_diffrn_reflns_limit_k_min -10
_diffrn_reflns_limit_l_max 8
_diffrn_reflns_limit_l_min -8
_diffrn_reflns_number 5059
_diffrn_reflns_point_group_measured_fraction_full 0.383
_diffrn_reflns_point_group_measured_fraction_max 0.241
_diffrn_reflns_theta_full 16.950
_diffrn_reflns_theta_max 25.461
_diffrn_reflns_theta_min 2.128
_diffrn_source Diamond
_exptl_absorpt_coefficient_mu 2.925
_exptl_absorpt_correction_type none
_exptl_crystal_colour 'clear pink'
_exptl_crystal_colour_lustre clear
_exptl_crystal_colour_primary pink
_exptl_crystal_density_diffrn 2.582
_exptl_crystal_description needle
_exptl_crystal_F_000 764
_exptl_crystal_preparation 'Solvothermal synthesis,Magnetic properties,Negative Linear Compressibility'
_exptl_crystal_recrystallization_method 'crash cooling'
_exptl_crystal_size_max 0.103
_exptl_crystal_size_mid 0.036
_exptl_crystal_size_min 0.011
_refine_diff_density_max 0.322
_refine_diff_density_min -0.544
_refine_diff_density_rms 0.081
_refine_ls_extinction_method none
_refine_ls_goodness_of_fit_ref 1.093
_refine_ls_hydrogen_treatment mixed
_refine_ls_matrix_type full
_refine_ls_number_parameters 67
_refine_ls_number_reflns 734
_refine_ls_number_restraints 45
_refine_ls_restrained_S_all 1.131
_refine_ls_R_factor_all 0.0340
_refine_ls_R_factor_gt 0.0223
_refine_ls_shift/su_max 0.000
_refine_ls_shift/su_mean 0.000
_refine_ls_structure_factor_coef Fsqd
_refine_ls_weighting_details 'w=1/[\s^2^(Fo^2^)+(0.0366P)^2^+0.2832P] where P=(Fo^2^+2Fc^2^)/3'
_refine_ls_weighting_scheme calc
_refine_ls_wR_factor_gt 0.0662
_refine_ls_wR_factor_ref 0.0693
_reflns_Friedel_coverage 0.000
_reflns_number_gt 498
_reflns_number_total 734
_reflns_threshold_expression 'I > 2\s(I)'
_cod_data_source_file d3cc06208b2.cif
_cod_data_source_block 06_gua04
_cod_depositor_comments 'Adding full bibliography for 7132745--7132763.cif.'
_cod_database_code 7132745
_shelxl_version_number 2013-4
_shelx_space_group_comment
;
The symmetry employed for this shelxl refinement is uniquely defined
by the following loop, which should always be used as a source of
symmetry information in preference to the above space-group names.
They are only intended as comments.
;
_shelx_estimated_absorpt_t_max 0.969
_shelx_estimated_absorpt_t_min 0.753
_olex2_refinement_description
;
1. Fixed Uiso
 At 1.2 times of:
  All C(H) groups, All N(H) groups, All N(H,H) groups
2. Restrained distances
 N1-H1A
 0.88 with sigma of 0.02
 H1A_$1-C4
 2 with sigma of 0.2
 N1-H1A_$1 \\sim N2-H2A \\sim N2-H2B
 with sigma of 0.02
3. Restrained planarity
 O3, C3, O4, C3_$2, O3_$2, O4_$2
 with sigma of 0.1
 C4, N1, N2, N2_$1, H1A, H1A_$1, H2A, H2B, H2A_$1, H2B_$1
 with sigma of 0.1
4. Uiso/Uaniso restraints and constraints
Uanis(C4) \\sim Ueq, Uanis(N1) \\sim Ueq: with sigma of 0.005 and sigma for
terminal atoms of 0.01
Uanis(O1) \\sim Ueq, Uanis(C1) \\sim Ueq: with sigma of 0.005 and sigma for
terminal atoms of 0.01
Uanis(O2) = Uanis(C2)
Uanis(O4) = Uanis(C3) = Uanis(O3) = Uanis(C3) = Uanis(O3) = Uanis(O4)
5. Rigid body (RIGU) restrains
 C4, N1
 with sigma for 1-2 distances of 0.002 and sigma for 1-3 distances of 0.002
 O1, C1
 with sigma for 1-2 distances of 0.002 and sigma for 1-3 distances of 0.002
6.a Aromatic/amide H refined with riding coordinates:
 C2(H2), C1(H1)
6.b X=CH2 refined with riding coordinates:
 N2(H2A,H2B)
;
_olex2_exptl_crystal_mounting_method 'in DAC with PTM of 4:1 methanol:ethanol.'
_olex2_submission_original_sample_id 06_GUA04
_olex2_submission_special_instructions 'No special instructions were received'

loop_
_space_group_symop_operation_xyz
'x, y, z'
'-x+1/2, -y, z'
'-x, y, -z+1/2'
'x+1/2, -y, -z+1/2'
'-x, -y, -z'
'x-1/2, y, -z'
'x, -y, z-1/2'
'-x-1/2, y, z-1/2'

loop_
_atom_site_label
_atom_site_type_symbol
_atom_site_fract_x
_atom_site_fract_y
_atom_site_fract_z
_atom_site_U_iso_or_equiv
_atom_site_adp_type
_atom_site_occupancy
_atom_site_site_symmetry_order
_atom_site_calc_flag
_atom_site_refinement_flags_posn
_atom_site_refinement_flags_adp
_atom_site_refinement_flags_occupancy
_atom_site_disorder_assembly
_atom_site_disorder_group
Er1 Er 0.2500 0.5000 0.61637(3) 0.0220(4) Uani 1 2 d S T P . .
O2 O 0.2399(3) 0.8328(5) 0.6586(5) 0.045(4) Uani 1 1 d . . . . .
O4 O 0.5189(3) 0.3355(5) 0.4306(5) 0.036(3) Uani 1 1 d . . . . .
O1 O 0.4347(4) 0.5053(4) 0.7044(7) 0.0535(18) Uani 1 1 d . U . . .
O3 O 0.3537(3) 0.3174(5) 0.5204(4) 0.036(3) Uani 1 1 d . . . . .
C2 C 0.2500 1.0000 0.6296(8) 0.045(4) Uani 1 2 d S T P . .
H2 H 0.2500 1.0000 0.5814 0.054 Uiso 1 2 calc R U P . .
C3 C 0.4632(5) 0.3992(8) 0.4855(6) 0.036(3) Uani 1 1 d . . . . .
C1 C 0.5000 0.4176(11) 0.7500 0.040(2) Uani 1 2 d S TU P . .
H1 H 0.5000 0.2755 0.7500 0.048 Uiso 1 2 calc R U P . .
C4 C 0.2500 1.0000 0.342(2) 0.056(3) Uani 1 2 d DS TU P . .
N1 N 0.2500 1.0000 0.409(2) 0.094(5) Uani 1 2 d DS TU P . .
H1A H 0.206(8) 0.932(13) 0.443(4) 0.112 Uiso 1 1 d D U . . .
N2 N 0.3382(5) 1.1327(6) 0.3077(7) 0.075(8) Uani 1 1 d D . . . .
H2A H 0.3964 1.2203 0.3297 0.090 Uiso 1 1 calc DR U . . .
H2B H 0.3377 1.1320 0.2632 0.090 Uiso 1 1 calc DR U . . .

loop_
_atom_site_aniso_label
_atom_site_aniso_U_11
_atom_site_aniso_U_22
_atom_site_aniso_U_33
_atom_site_aniso_U_23
_atom_site_aniso_U_13
_atom_site_aniso_U_12
Er1 0.02852(13) 0.01515(14) 0.0224(14) 0.000 0.000 -0.00371(8)
O2 0.0580(19) 0.0169(13) 0.060(14) 0.001(3) 0.003(3) -0.0004(11)
O4 0.0452(11) 0.0405(12) 0.024(10) -0.0156(19) 0.0112(16) -0.0148(9)
O1 0.0679(19) 0.0381(17) 0.055(5) 0.005(2) -0.022(3) -0.0097(13)
O3 0.0452(11) 0.0405(12) 0.024(10) -0.0156(19) 0.0112(16) -0.0148(9)
C2 0.0580(19) 0.0169(13) 0.060(14) 0.001(3) 0.003(3) -0.0004(11)
C3 0.0452(11) 0.0405(12) 0.024(10) -0.0156(19) 0.0112(16) -0.0148(9)
C1 0.046(3) 0.034(3) 0.040(5) 0.000 -0.003(3) 0.000
C4 0.055(3) 0.051(4) 0.062(6) 0.000 0.000 -0.016(3)
N1 0.125(9) 0.089(8) 0.066(7) 0.000 0.000 -0.050(5)
N2 0.064(3) 0.059(3) 0.10(3) -0.003(4) -0.002(4) -0.035(2)

loop_
_atom_type_symbol
_atom_type_description
_atom_type_scat_dispersion_real
_atom_type_scat_dispersion_imag
_atom_type_scat_source
C C -0.0004 0.0007 'International Tables Vol C Tables 4.2.6.8 and 6.1.1.4'
H H 0.0000 0.0000 'International Tables Vol C Tables 4.2.6.8 and 6.1.1.4'
Er Er -0.9218 2.6017 'International Tables Vol C Tables 4.2.6.8 and 6.1.1.4'
N N -0.0004 0.0014 'International Tables Vol C Tables 4.2.6.8 and 6.1.1.4'
O O 0.0006 0.0026 'International Tables Vol C Tables 4.2.6.8 and 6.1.1.4'

loop_
_geom_angle_atom_site_label_1
_geom_angle_atom_site_label_2
_geom_angle_atom_site_label_3
_geom_angle
_geom_angle_site_symmetry_1
_geom_angle_site_symmetry_3
_geom_angle_publ_flag
O2 Er1 O2 139.0(5) . 2_565 ?
O2 Er1 O4 122.01(12) . 6_556 ?
O2 Er1 O4 74.82(19) 2_565 6_556 ?
O2 Er1 O4 122.01(12) 2_565 5_666 ?
O2 Er1 O4 74.82(19) . 5_666 ?
O2 Er1 O3 77.8(3) . 2_565 ?
O2 Er1 O3 139.5(2) 2_565 2_565 ?
O2 Er1 O3 77.8(3) 2_565 . ?
O2 Er1 O3 139.5(2) . . ?
O4 Er1 O4 135.0(4) 5_666 6_556 ?
O1 Er1 O2 75.45(19) . . ?
O1 Er1 O2 74.3(2) . 2_565 ?
O1 Er1 O2 75.45(19) 2_565 2_565 ?
O1 Er1 O2 74.3(2) 2_565 . ?
O1 Er1 O4 75.0(3) 2_565 6_556 ?
O1 Er1 O4 146.0(2) . 6_556 ?
O1 Er1 O4 146.0(2) 2_565 5_666 ?
O1 Er1 O4 75.0(3) . 5_666 ?
O1 Er1 O1 83.8(5) 2_565 . ?
O1 Er1 O3 110.5(2) 2_565 2_565 ?
O1 Er1 O3 144.81(15) 2_565 . ?
O1 Er1 O3 110.5(2) . . ?
O1 Er1 O3 144.81(15) . 2_565 ?
O3 Er1 O4 68.79(18) . 5_666 ?
O3 Er1 O4 76.23(19) 2_565 5_666 ?
O3 Er1 O4 76.23(19) . 6_556 ?
O3 Er1 O4 68.79(18) 2_565 6_556 ?
O3 Er1 O3 76.8(3) 2_565 . ?
C2 O2 Er1 132.0(9) . . ?
C3 O4 Er1 118.5(3) . 5_666 ?
C1 O1 Er1 148.4(4) . . ?
C3 O3 Er1 117.9(4) . . ?
O2 C2 O2 125.9(15) . 2_575 ?
O2 C2 H2 117.1 . . ?
O2 C2 H2 117.1 2_575 . ?
O4 C3 O3 126.2(6) . . ?
O4 C3 C3 116.9(8) . 5_666 ?
O3 C3 C3 116.9(11) . 5_666 ?
O1 C1 O1 121.8(9) . 3_656 ?
O1 C1 H1 119.1 3_656 . ?
O1 C1 H1 119.1 . . ?
N1 C4 N2 120.4(16) . . ?
N1 C4 N2 120.4(16) . 2_575 ?
N2 C4 N2 119(3) 2_575 . ?
C4 N1 H1A 139(9) . . ?
C4 N2 H2A 120.0 . . ?
C4 N2 H2B 120.0 . . ?
H2A N2 H2B 120.0 . . ?

loop_
_geom_bond_atom_site_label_1
_geom_bond_atom_site_label_2
_geom_bond_distance
_geom_bond_site_symmetry_2
_geom_bond_publ_flag
Er1 O2 2.327(5) . ?
Er1 O2 2.327(5) 2_565 ?
Er1 O4 2.371(4) 6_556 ?
Er1 O4 2.371(4) 5_666 ?
Er1 O1 2.284(10) . ?
Er1 O1 2.284(10) 2_565 ?
Er1 O3 2.366(6) 2_565 ?
Er1 O3 2.366(6) . ?
O2 C2 1.232(9) . ?
O4 Er1 2.371(4) 5_666 ?
O4 C3 1.229(12) . ?
O1 C1 1.181(10) . ?
O3 C3 1.247(8) . ?
C2 O2 1.232(9) 2_575 ?
C2 H2 0.9300 . ?
C3 C3 1.556(13) 5_666 ?
C1 O1 1.181(10) 3_656 ?
C1 H1 0.9300 . ?
C4 N1 1.28(7) . ?
C4 N2 1.31(2) 2_575 ?
C4 N2 1.31(2) . ?
N1 H1A 0.872(14) . ?
N2 H2A 0.8600 . ?
N2 H2B 0.8600 . ?

loop_
_geom_torsion_atom_site_label_1
_geom_torsion_atom_site_label_2
_geom_torsion_atom_site_label_3
_geom_torsion_atom_site_label_4
_geom_torsion
_geom_torsion_site_symmetry_1
_geom_torsion_site_symmetry_2
_geom_torsion_site_symmetry_3
_geom_torsion_site_symmetry_4
_geom_torsion_publ_flag
Er1 O2 C2 O2 -171.7(3) . . . 2_575 ?
Er1 O4 C3 O3 -172.1(5) 5_666 . . . ?
Er1 O4 C3 C3 7.7(10) 5_666 . . 5_666 ?
Er1 O1 C1 O1 -159.8(14) . . . 3_656 ?
Er1 O3 C3 O4 -172.2(6) . . . . ?
Er1 O3 C3 C3 7.9(9) . . . 5_666 ?
